data_2008085
loop_
_publ_author_name
'Hoong-Kun Fun'
'Kandasamy Chinnakali'
'Ibrahim Abdul Razak'
'Zhen Shen'
'Jing-Lin Zuo'
'Xiao-Zeng You'

_publ_section_title <i>N</i>,<i>N</i>'-(4,5-Dichloro-<i>o</i>-phenylene)bis(4-<i>tert</i>-butylpyridine-2-carboxamide)
_journal_issue 1
_journal_name_full 'Acta Crystallographica Section C'
_journal_page_first 99
_journal_page_last 100
_journal_paper_doi 10.1107/S0108270198011445
_journal_volume 55
_journal_year 1999
_chemical_formula_sum 'C26 H28 Cl2 N4 O2'
_chemical_formula_weight 499.42
_chemical_name_systematic
;
1,2-bis(4-tert-butyl-pyridine-2-carboxamido)-4,5-dichlorobenzene
;
_space_group_IT_number 2
_symmetry_cell_setting triclinic
_symmetry_space_group_name_Hall '-P 1'
_symmetry_space_group_name_H-M 'P -1'
_audit_creation_method SHELXL-97
_cell_angle_alpha 104.8070(10)
_cell_angle_beta 99.4310(10)
_cell_angle_gamma 110.9270(10)
_cell_formula_units_Z 2
_cell_length_a 9.38760(10)
_cell_length_b 12.4039(2)
_cell_length_c 12.7550(3)
_cell_measurement_reflns_used 5053
_cell_measurement_temperature 293(2)
_cell_measurement_theta_max 27.05
_cell_measurement_theta_min 1.72
_cell_volume 1286.54(4)
_computing_cell_refinement 'SAINT (Siemens, 1996)'
_computing_data_collection 'SMART (Siemens, 1996)'
_computing_data_reduction SAINT
_computing_molecular_graphics SHELXTL
_computing_publication_material 'SHELXTL and PARST (Nardelli, 1995)'
_computing_structure_refinement SHELXTL
_computing_structure_solution 'SHELXTL (Sheldrick, 1997)'
_diffrn_ambient_temperature 293(2)
_diffrn_detector_area_resol_mean 8.33
_diffrn_measurement_device 'Siemens SMART CCD area-detector'
_diffrn_measurement_method \w
_diffrn_radiation_monochromator graphite
_diffrn_radiation_source 'fine-focus sealed tube'
_diffrn_radiation_type MoK\a
_diffrn_radiation_wavelength 0.71073
_diffrn_reflns_av_R_equivalents 0.054
_diffrn_reflns_av_sigmaI/netI 0.0930
_diffrn_reflns_limit_h_max 10
_diffrn_reflns_limit_h_min -11
_diffrn_reflns_limit_k_max 15
_diffrn_reflns_limit_k_min -15
_diffrn_reflns_limit_l_max 16
_diffrn_reflns_limit_l_min 0
_diffrn_reflns_number 9032
_diffrn_reflns_theta_max 27.05
_diffrn_reflns_theta_min 1.72
_exptl_absorpt_coefficient_mu 0.282
_exptl_absorpt_correction_T_max 0.972
_exptl_absorpt_correction_T_min 0.915
_exptl_absorpt_correction_type 'empirical (SADABS; Sheldrick, 1996)'
_exptl_crystal_colour yellow
_exptl_crystal_density_diffrn 1.289
_exptl_crystal_density_method 'not measured'
_exptl_crystal_description parallelepiped
_exptl_crystal_F_000 524
_exptl_crystal_size_max 0.32
_exptl_crystal_size_mid 0.22
_exptl_crystal_size_min 0.10
_refine_diff_density_max 0.376
_refine_diff_density_min -0.273
_refine_ls_extinction_coef 0.008(3)
_refine_ls_extinction_method SHELXTL
_refine_ls_goodness_of_fit_ref 1.074
_refine_ls_hydrogen_treatment constr
_refine_ls_matrix_type full
_refine_ls_number_parameters 314
_refine_ls_number_reflns 5102
_refine_ls_number_restraints 0
_refine_ls_restrained_S_all 1.074
_refine_ls_R_factor_all 0.129
_refine_ls_R_factor_gt 0.075
_refine_ls_shift/su_max <0.001
_refine_ls_shift/su_mean 0.000
_refine_ls_structure_factor_coef Fsqd
_refine_ls_weighting_details 'calc w = 1/[\s^2^(Fo^2^)+(0.0574P)^2^+0.4260P] where P = (Fo^2^+2Fc^2^)/3'
_refine_ls_weighting_scheme calc
_refine_ls_wR_factor_ref 0.176
_reflns_number_gt 3148
_reflns_number_total 5102
_reflns_threshold_expression I>2\s(I)
_cod_data_source_file ha1233.cif
_cod_data_source_block ha1233
_cod_database_code 2008085

loop_
_symmetry_equiv_pos_as_xyz
'x, y, z'
'-x, -y, -z'

loop_
_atom_site_label
_atom_site_fract_x
_atom_site_fract_y
_atom_site_fract_z
_atom_site_U_iso_or_equiv
_atom_site_adp_type
_atom_site_calc_flag
_atom_site_refinement_flags
_atom_site_occupancy
_atom_site_disorder_assembly
_atom_site_disorder_group
_atom_site_type_symbol
Cl1 0.30221(16) 0.81269(10) 0.04629(10) 0.0859(4) Uani d . 1 . . Cl
Cl2 0.60919(13) 0.93142(7) 0.25586(10) 0.0720(4) Uani d . 1 . . Cl
O1 0.0892(3) 0.3564(2) -0.1160(2) 0.0766(9) Uani d . 1 . . O
O2 0.5725(3) 0.5726(2) 0.3953(2) 0.0630(7) Uani d . 1 . . O
N1 0.2201(3) 0.1564(2) -0.0172(2) 0.0434(7) Uani d . 1 . . N
N2 0.2897(3) 0.3921(2) 0.0334(2) 0.0438(7) Uani d . 1 . . N
H2D 0.3299 0.3541 0.0682 0.053 Uiso calc R 1 . . H
N3 0.5612(3) 0.4972(2) 0.2105(2) 0.0427(7) Uani d . 1 . . N
H3D 0.5776 0.4437 0.1622 0.051 Uiso calc R 1 . . H
N4 0.6735(3) 0.3404(2) 0.2479(2) 0.0470(7) Uani d . 1 . . N
C1 -0.1473(6) -0.0967(4) -0.4099(4) 0.0796(13) Uani d . 1 . . C
H1A -0.1447 -0.0179 -0.4072 0.119 Uiso calc R 1 . . H
H1B -0.2307 -0.1593 -0.4745 0.119 Uiso calc R 1 . . H
H1C -0.0471 -0.0977 -0.4158 0.119 Uiso calc R 1 . . H
C2 -0.3308(4) -0.1077(4) -0.2877(4) 0.0813(15) Uani d . 1 . . C
H2A -0.3209 -0.0273 -0.2853 0.122 Uiso calc R 1 . . H
H2B -0.3476 -0.1192 -0.2183 0.122 Uiso calc R 1 . . H
H2C -0.4194 -0.1685 -0.3500 0.122 Uiso calc R 1 . . H
C3 -0.2016(5) -0.2521(3) -0.3138(4) 0.0767(14) Uani d . 1 . . C
H3A -0.2218 -0.2679 -0.2466 0.115 Uiso calc R 1 . . H
H3B -0.1074 -0.2622 -0.3238 0.115 Uiso calc R 1 . . H
H3C -0.2903 -0.3087 -0.3779 0.115 Uiso calc R 1 . . H
C4 -0.1780(4) -0.1205(3) -0.3026(3) 0.0508(9) Uani d . 1 . . C
C5 -0.0385(4) -0.0254(3) -0.2016(3) 0.0413(8) Uani d . 1 . . C
C6 0.0605(4) -0.0548(3) -0.1316(3) 0.0478(9) Uani d . 1 . . C
H6A 0.0428 -0.1364 -0.1447 0.057 Uiso calc R 1 . . H
C7 0.1848(4) 0.0369(3) -0.0428(3) 0.0497(9) Uani d . 1 . . C
H7A 0.2485 0.0139 0.0024 0.060 Uiso calc R 1 . . H
C8 0.1248(4) 0.1847(3) -0.0850(3) 0.0397(8) Uani d . 1 . . C
C9 -0.0020(4) 0.0994(3) -0.1754(3) 0.0441(8) Uani d . 1 . . C
H9A -0.0637 0.1250 -0.2191 0.053 Uiso calc R 1 . . H
C10 0.1643(4) 0.3196(3) -0.0586(3) 0.0452(8) Uani d . 1 . . C
C11 0.3632(4) 0.5205(3) 0.0802(3) 0.0388(7) Uani d . 1 . . C
C12 0.3055(4) 0.5961(3) 0.0414(3) 0.0493(9) Uani d . 1 . . C
H12A 0.2158 0.5621 -0.0202 0.059 Uiso calc R 1 . . H
C13 0.3819(5) 0.7224(3) 0.0948(3) 0.0497(9) Uani d . 1 . . C
C14 0.5153(4) 0.7740(3) 0.1854(3) 0.0467(9) Uani d . 1 . . C
C15 0.5758(4) 0.7000(3) 0.2227(3) 0.0448(8) Uani d . 1 . . C
H15A 0.6674 0.7351 0.2830 0.054 Uiso calc R 1 . . H
C16 0.5011(4) 0.5737(3) 0.1710(3) 0.0384(7) Uani d . 1 . . C
C17 0.5945(4) 0.5035(3) 0.3200(3) 0.0407(8) Uani d . 1 . . C
C18 0.6609(3) 0.4138(3) 0.3396(3) 0.0390(7) Uani d . 1 . . C
C19 0.7042(3) 0.4114(3) 0.4475(3) 0.0396(8) Uani d . 1 . . C
H19A 0.6899 0.4637 0.5074 0.048 Uiso calc R 1 . . H
C20 0.7691(3) 0.3313(3) 0.4671(3) 0.0383(7) Uani d . 1 . . C
C21 0.7809(4) 0.2543(3) 0.3710(3) 0.0497(9) Uani d . 1 . . C
H21A 0.8223 0.1978 0.3779 0.060 Uiso calc R 1 . . H
C22 0.7317(5) 0.2613(3) 0.2660(3) 0.0588(10) Uani d . 1 . . C
H22A 0.7397 0.2074 0.2039 0.071 Uiso calc R 1 . . H
C23 0.8190(4) 0.3226(3) 0.5836(3) 0.0461(8) Uani d . 1 . . C
C24 0.6833(6) 0.2181(5) 0.5957(4) 0.0937(16) Uani d . 1 . . C
H24A 0.5895 0.2334 0.5866 0.141 Uiso calc R 1 . . H
H24B 0.7120 0.2125 0.6693 0.141 Uiso calc R 1 . . H
H24C 0.6626 0.1423 0.5389 0.141 Uiso calc R 1 . . H
C25 0.9662(5) 0.2960(5) 0.5969(4) 0.0787(13) Uani d . 1 . . C
H25A 1.0068 0.3053 0.6744 0.118 Uiso calc R 1 . . H
H25B 1.0460 0.3523 0.5750 0.118 Uiso calc R 1 . . H
H25C 0.9384 0.2134 0.5497 0.118 Uiso calc R 1 . . H
C26 0.8554(7) 0.4416(4) 0.6780(4) 0.0942(17) Uani d . 1 . . C
H26A 0.7609 0.4556 0.6748 0.141 Uiso calc R 1 . . H
H26B 0.9367 0.5090 0.6687 0.141 Uiso calc R 1 . . H
H26C 0.8914 0.4347 0.7499 0.141 Uiso calc R 1 . . H

loop_
_atom_site_aniso_label
_atom_site_aniso_U_11
_atom_site_aniso_U_22
_atom_site_aniso_U_33
_atom_site_aniso_U_12
_atom_site_aniso_U_13
_atom_site_aniso_U_23
Cl1 0.1458(11) 0.0604(6) 0.0738(8) 0.0692(7) 0.0180(7) 0.0288(6)
Cl2 0.0946(8) 0.0284(4) 0.0814(8) 0.0169(5) 0.0289(6) 0.0104(5)
O1 0.097(2) 0.0424(14) 0.066(2) 0.0300(14) -0.0282(16) 0.0113(13)
O2 0.099(2) 0.0646(16) 0.0474(16) 0.0579(16) 0.0223(14) 0.0201(13)
N1 0.0470(16) 0.0363(14) 0.0428(17) 0.0182(12) 0.0041(13) 0.0110(12)
N2 0.0560(17) 0.0279(12) 0.0392(16) 0.0177(12) -0.0036(13) 0.0090(12)
N3 0.0564(16) 0.0338(13) 0.0359(16) 0.0241(12) 0.0052(13) 0.0058(12)
N4 0.0574(17) 0.0484(16) 0.0386(17) 0.0310(14) 0.0094(13) 0.0102(13)
C1 0.096(3) 0.067(3) 0.051(3) 0.022(2) 0.010(2) 0.005(2)
C2 0.048(2) 0.062(3) 0.090(4) 0.013(2) -0.004(2) -0.014(2)
C3 0.076(3) 0.0367(19) 0.082(3) 0.0118(19) -0.002(2) -0.003(2)
C4 0.048(2) 0.0369(17) 0.051(2) 0.0143(15) 0.0058(17) -0.0006(16)
C5 0.0421(18) 0.0361(16) 0.044(2) 0.0166(14) 0.0133(15) 0.0091(15)
C6 0.053(2) 0.0337(16) 0.057(2) 0.0221(16) 0.0146(18) 0.0107(16)
C7 0.055(2) 0.0414(18) 0.055(2) 0.0264(16) 0.0051(18) 0.0166(17)
C8 0.0450(18) 0.0321(15) 0.0394(19) 0.0167(14) 0.0065(15) 0.0106(14)
C9 0.0478(19) 0.0376(17) 0.045(2) 0.0210(15) 0.0049(16) 0.0111(15)
C10 0.056(2) 0.0356(17) 0.041(2) 0.0208(16) 0.0046(17) 0.0115(15)
C11 0.0520(19) 0.0341(15) 0.0326(17) 0.0210(14) 0.0107(15) 0.0115(14)
C12 0.069(2) 0.0401(17) 0.042(2) 0.0318(17) 0.0072(17) 0.0127(15)
C13 0.079(2) 0.0397(17) 0.047(2) 0.0366(18) 0.0235(19) 0.0209(16)
C14 0.066(2) 0.0268(15) 0.046(2) 0.0171(15) 0.0218(18) 0.0092(15)
C15 0.053(2) 0.0345(16) 0.043(2) 0.0176(15) 0.0114(16) 0.0088(15)
C16 0.0488(18) 0.0345(16) 0.0347(18) 0.0199(14) 0.0117(15) 0.0127(14)
C17 0.0435(18) 0.0345(16) 0.0407(19) 0.0177(14) 0.0042(15) 0.0101(15)
C18 0.0356(17) 0.0345(16) 0.0400(19) 0.0128(13) 0.0024(14) 0.0097(14)
C19 0.0435(18) 0.0375(16) 0.0366(19) 0.0199(14) 0.0072(15) 0.0089(14)
C20 0.0327(16) 0.0367(16) 0.0414(19) 0.0128(13) 0.0040(14) 0.0134(14)
C21 0.059(2) 0.0450(19) 0.053(2) 0.0316(17) 0.0102(18) 0.0176(17)
C22 0.080(3) 0.058(2) 0.048(2) 0.046(2) 0.015(2) 0.0097(18)
C23 0.049(2) 0.0515(19) 0.045(2) 0.0258(16) 0.0109(16) 0.0237(17)
C24 0.087(3) 0.118(4) 0.088(4) 0.026(3) 0.034(3) 0.071(3)
C25 0.075(3) 0.120(4) 0.068(3) 0.060(3) 0.018(2) 0.050(3)
C26 0.151(5) 0.088(3) 0.046(3) 0.070(3) -0.001(3) 0.015(2)

loop_
_atom_type_symbol
_atom_type_description
_atom_type_scat_dispersion_real
_atom_type_scat_dispersion_imag
_atom_type_scat_source
C C 0.0033 0.0016 'International Tables Vol C Tables 4.2.6.8 and 6.1.1.4'
H H 0.0000 0.0000 'International Tables Vol C Tables 4.2.6.8 and 6.1.1.4'
N N 0.0061 0.0033 'International Tables Vol C Tables 4.2.6.8 and 6.1.1.4'
O O 0.0106 0.0060 'International Tables Vol C Tables 4.2.6.8 and 6.1.1.4'
Cl Cl 0.1484 0.1585 'International Tables Vol C Tables 4.2.6.8 and 6.1.1.4'

loop_
_geom_angle_atom_site_label_1
_geom_angle_atom_site_label_2
_geom_angle_atom_site_label_3
_geom_angle
C7 N1 C8 115.4(3)
C10 N2 C11 129.0(3)
C17 N3 C16 123.9(3)
C22 N4 C18 115.5(3)
C1 C4 C5 108.8(3)
C1 C4 C3 109.1(3)
C5 C4 C3 112.2(3)
C1 C4 C2 109.5(4)
C5 C4 C2 109.0(3)
C3 C4 C2 108.2(3)
C6 C5 C9 115.6(3)
C6 C5 C4 123.7(3)
C9 C5 C4 120.6(3)
C7 C6 C5 120.1(3)
N1 C7 C6 124.5(3)
N1 C8 C9 124.0(3)
N1 C8 C10 116.2(3)
C9 C8 C10 119.7(3)
C8 C9 C5 120.3(3)
O1 C10 N2 124.9(3)
O1 C10 C8 122.1(3)
N2 C10 C8 113.0(3)
C12 C11 C16 119.1(3)
C12 C11 N2 123.3(3)
C16 C11 N2 117.5(3)
C13 C12 C11 119.9(3)
C14 C13 C12 120.7(3)
C14 C13 Cl1 121.0(3)
C12 C13 Cl1 118.3(3)
C13 C14 C15 119.9(3)
C13 C14 Cl2 121.4(3)
C15 C14 Cl2 118.7(3)
C14 C15 C16 120.4(3)
C15 C16 C11 120.0(3)
C15 C16 N3 120.6(3)
C11 C16 N3 119.5(3)
O2 C17 N3 124.2(3)
O2 C17 C18 122.7(3)
N3 C17 C18 113.1(3)
N4 C18 C19 124.2(3)
N4 C18 C17 116.0(3)
C19 C18 C17 119.8(3)
C18 C19 C20 120.3(3)
C19 C20 C21 115.2(3)
C19 C20 C23 123.5(3)
C21 C20 C23 121.3(3)
C22 C21 C20 120.6(3)
N4 C22 C21 124.1(3)
C24 C23 C20 108.5(3)
C24 C23 C25 108.7(3)
C20 C23 C25 110.8(3)
C24 C23 C26 108.8(4)
C20 C23 C26 111.5(3)
C25 C23 C26 108.6(3)

loop_
_geom_bond_atom_site_label_1
_geom_bond_atom_site_label_2
_geom_bond_site_symmetry_2
_geom_bond_distance
_geom_bond_publ_flag
Cl1 C13 . 1.731(3) ?
Cl2 C14 . 1.736(3) ?
O1 C10 . 1.213(4) yes
O2 C17 . 1.213(4) yes
N1 C7 . 1.333(4) yes
N1 C8 . 1.341(4) yes
N2 C10 . 1.350(4) yes
N2 C11 . 1.401(4) yes
N3 C17 . 1.357(4) yes
N3 C16 . 1.416(4) yes
N4 C22 . 1.331(4) yes
N4 C18 . 1.337(4) yes
C1 C4 . 1.523(6) ?
C2 C4 . 1.535(5) ?
C3 C4 . 1.532(5) ?
C4 C5 . 1.527(4) ?
C5 C6 . 1.389(5) ?
C5 C9 . 1.394(4) ?
C6 C7 . 1.378(4) ?
C8 C9 . 1.376(4) ?
C8 C10 . 1.510(4) ?
C11 C12 . 1.390(4) ?
C11 C16 . 1.401(4) ?
C12 C13 . 1.387(4) ?
C13 C14 . 1.374(5) ?
C14 C15 . 1.379(5) ?
C15 C16 . 1.384(4) ?
C17 C18 . 1.508(4) ?
C18 C19 . 1.381(4) ?
C19 C20 . 1.389(4) ?
C20 C21 . 1.395(5) ?
C20 C23 . 1.525(5) ?
C21 C22 . 1.379(5) ?
C23 C24 . 1.522(5) ?
C23 C25 . 1.525(5) ?
C23 C26 . 1.530(5) ?

loop_
_geom_hbond_atom_site_label_D
_geom_hbond_atom_site_label_H
_geom_hbond_atom_site_label_A
_geom_hbond_site_symmetry_A
_geom_hbond_distance_DH
_geom_hbond_distance_HA
_geom_hbond_distance_DA
_geom_hbond_angle_DHA
_geom_hbond_publ_flag
N2 H2D N1 1_555 0.86 2.173 2.631(4) 113 no
N2 H2D N3 1_555 0.86 2.338 2.745(4) 109 no
N3 H3D N4 1_555 0.86 2.206 2.626(4) 110 no
C12 H12A O1 1_555 0.93 2.276 2.880(4) 122 yes
C25 H25A O1 1_656 0.96 2.501 3.449(5) 170 yes

loop_
_geom_torsion_atom_site_label_1
_geom_torsion_atom_site_label_2
_geom_torsion_atom_site_label_3
_geom_torsion_atom_site_label_4
_geom_torsion
_geom_torsion_publ_flag
C1 C4 C5 C6 -117.7(4) ?
C3 C4 C5 C6 3.1(5) ?
C2 C4 C5 C6 123.0(4) ?
C1 C4 C5 C9 61.4(4) ?
C3 C4 C5 C9 -177.7(3) ?
C2 C4 C5 C9 -57.9(5) ?
C9 C5 C6 C7 0.2(5) ?
C4 C5 C6 C7 179.4(3) ?
C8 N1 C7 C6 -0.1(5) ?
C5 C6 C7 N1 -0.1(6) ?
C7 N1 C8 C9 0.2(5) ?
C7 N1 C8 C10 -179.1(3) ?
N1 C8 C9 C5 -0.1(5) ?
C10 C8 C9 C5 179.2(3) ?
C6 C5 C9 C8 -0.1(5) ?
C4 C5 C9 C8 -179.3(3) ?
C11 N2 C10 O1 -2.5(6) ?
C11 N2 C10 C8 177.3(3) yes
N1 C8 C10 O1 178.0(4) ?
C9 C8 C10 O1 -1.4(6) ?
N1 C8 C10 N2 -1.8(5) yes
C9 C8 C10 N2 178.8(3) ?
C10 N2 C11 C12 6.0(6) yes
C10 N2 C11 C16 -174.5(3) ?
C16 C11 C12 C13 -1.8(5) ?
N2 C11 C12 C13 177.7(3) ?
C11 C12 C13 C14 0.5(6) ?
C11 C12 C13 Cl1 -178.1(3) ?
C12 C13 C14 C15 1.1(6) ?
Cl1 C13 C14 C15 179.6(3) ?
C12 C13 C14 Cl2 -178.1(3) ?
Cl1 C13 C14 Cl2 0.4(5) ?
C13 C14 C15 C16 -1.4(5) ?
Cl2 C14 C15 C16 177.8(3) ?
C14 C15 C16 C11 0.1(5) ?
C14 C15 C16 N3 -178.8(3) ?
C12 C11 C16 C15 1.5(5) ?
N2 C11 C16 C15 -178.0(3) ?
C12 C11 C16 N3 -179.6(3) ?
N2 C11 C16 N3 0.9(5) ?
C17 N3 C16 C15 51.7(5) yes
C17 N3 C16 C11 -127.2(3) ?
C16 N3 C17 O2 2.1(5) ?
C16 N3 C17 C18 -178.6(3) yes
C22 N4 C18 C19 0.2(5) ?
C22 N4 C18 C17 -179.8(3) ?
O2 C17 C18 N4 177.7(3) ?
N3 C17 C18 N4 -1.6(4) yes
O2 C17 C18 C19 -2.2(5) ?
N3 C17 C18 C19 178.4(3) ?
N4 C18 C19 C20 1.6(5) ?
C17 C18 C19 C20 -178.4(3) ?
C18 C19 C20 C21 -1.9(4) ?
C18 C19 C20 C23 -179.6(3) ?
C19 C20 C21 C22 0.6(5) ?
C23 C20 C21 C22 178.4(3) ?
C18 N4 C22 C21 -1.6(5) ?
C20 C21 C22 N4 1.2(6) ?
C19 C20 C23 C24 95.9(4) ?
C21 C20 C23 C24 -81.7(4) ?
C19 C20 C23 C25 -144.9(3) ?
C21 C20 C23 C25 37.5(4) ?
C19 C20 C23 C26 -23.9(5) ?
C21 C20 C23 C26 158.5(4) ?

loop_
_cod_related_entry_id
_cod_related_entry_database
_cod_related_entry_code
1 ChemSpider 2281876
